data_8103890
loop_
_publ_author_name
'Mansuetto, M.F.'
'Ibers, J.A.'

_publ_section_title
;
 Crystal structure of platinum silicon telluride, PtSiTe
;
_journal_name_full 'Zeitschrift fuer Kristallographie (149,1979-)'
_journal_page_first 708
_journal_page_last 708
_journal_volume 209
_journal_year 1994
_chemical_formula_sum 'Pt Si Te'
_space_group_IT_number 61
_symmetry_space_group_name_Hall '-P 2ac 2ab'
_symmetry_space_group_name_H-M 'P b c a'
_cell_angle_alpha 90
_cell_angle_beta 90
_cell_angle_gamma 90
_cell_formula_units_Z 8
_cell_length_a 6.119
_cell_length_b 6.2
_cell_length_c 12.379
_cell_volume 469.632
_citation_journal_id_ASTM ZEKRDZ
_cod_data_source_file Mansuetto_ZEKRDZ_1994_1626.cif
_cod_data_source_block Pt1Si1Te1
_cod_original_formula_sum 'Pt1 Si1 Te1'
_cod_database_code 8103890

loop_
_symmetry_equiv_pos_as_xyz
x,y,z
-x+1/2,-y,z+1/2
x+1/2,-y+1/2,-z
-x,y+1/2,-z+1/2
-x,-y,-z
x-1/2,y,-z-1/2
-x-1/2,y-1/2,z
x,-y-1/2,z-1/2

loop_
_atom_site_label
_atom_site_type_symbol
_atom_site_fract_x
_atom_site_fract_y
_atom_site_fract_z
_atom_site_occupancy
_atom_site_U_iso_or_equiv
Pt1 Pt 0.02344 0.31201 0.61539 1 0.0
Si1 Si 0.1287 0.6673 0.5612 1 0.0
Te1 Te 0.11729 0.41662 0.82511 1 0.0
